data_4070771
loop_
_publ_author_name
'Kelly III, Roy A.'
'Clavier, Herv\'e'
'Giudice, Simona'
'Scott, Natalie M.'
'Stevens, Edwin D.'
'Bordner, Jon'
'Samardjiev, Ivan'
'Hoff, Carl D.'
'Cavallo, Luigi'
'Nolan, Steven P.'

_publ_section_title
;
 Determination of N-Heterocyclic Carbene (NHC) Steric and Electronic
 Parameters using the [(NHC)Ir(CO)2Cl] System
;
_journal_issue 2
_journal_name_full Organometallics
_journal_page_first 202
_journal_paper_doi 10.1021/om701001g
_journal_volume 27
_journal_year 2008
_chemical_formula_sum 'C25 H32 Cl Ir N2 O2'
_chemical_formula_weight 620.18
_chemical_name_systematic
; 
 ? 
;
_space_group_IT_number 19
_symmetry_cell_setting orthorhombic
_symmetry_space_group_name_Hall 'P 2ac 2ab'
_symmetry_space_group_name_H-M 'P 21 21 21'
_atom_sites_solution_hydrogens geom
_atom_sites_solution_primary direct
_atom_sites_solution_secondary difmap
_audit_creation_method SHELXL-97
_cell_angle_alpha 90.00
_cell_angle_beta 90.00
_cell_angle_gamma 90.00
_cell_formula_units_Z 8
_cell_length_a 13.0031(4)
_cell_length_b 18.1724(6)
_cell_length_c 20.0288(7)
_cell_measurement_reflns_used 22694
_cell_measurement_temperature 295(2)
_cell_measurement_theta_max 23.309
_cell_measurement_theta_min 2.178
_cell_volume 4732.8(3)
_computing_cell_refinement 'Bruker SMART'
_computing_data_collection 'Bruker SMART'
_computing_data_reduction 'Bruker SAINT'
_computing_molecular_graphics 'Bruker SHELXTL'
_computing_publication_material 'Bruker SHELXTL'
_computing_structure_refinement 'SHELXL-97 (Sheldrick, 1997)'
_computing_structure_solution 'SHELXS-97 (Sheldrick, 1990)'
_diffrn_ambient_temperature 568(2)
_diffrn_measured_fraction_theta_full 0.999
_diffrn_measured_fraction_theta_max 0.999
_diffrn_measurement_device_type 'CCD area detector'
_diffrn_measurement_method 'phi and omega scans'
_diffrn_radiation_monochromator graphite
_diffrn_radiation_source 'fine-focus sealed tube'
_diffrn_radiation_type MoK\a
_diffrn_radiation_wavelength 0.71073
_diffrn_reflns_av_R_equivalents 0.0423
_diffrn_reflns_av_sigmaI/netI 0.0603
_diffrn_reflns_limit_h_max 13
_diffrn_reflns_limit_h_min -14
_diffrn_reflns_limit_k_max 19
_diffrn_reflns_limit_k_min -19
_diffrn_reflns_limit_l_max 21
_diffrn_reflns_limit_l_min -21
_diffrn_reflns_number 41424
_diffrn_reflns_theta_full 22.50
_diffrn_reflns_theta_max 22.50
_diffrn_reflns_theta_min 1.87
_exptl_absorpt_coefficient_mu 5.779
_exptl_absorpt_correction_T_max 0.759211
_exptl_absorpt_correction_T_min 0.494462
_exptl_absorpt_correction_type empirical
_exptl_crystal_colour yellow
_exptl_crystal_density_diffrn 1.741
_exptl_crystal_density_meas 0
_exptl_crystal_density_method 'not measured'
_exptl_crystal_description plate
_exptl_crystal_F_000 2448
_exptl_crystal_size_max 0.50
_exptl_crystal_size_mid 0.30
_exptl_crystal_size_min 0.05
_refine_diff_density_max 0.598
_refine_diff_density_min -0.348
_refine_diff_density_rms 0.079
_refine_ls_abs_structure_details 'Flack H D (1983), Acta Cryst. A39, 876-881'
_refine_ls_abs_structure_Flack 0.021(10)
_refine_ls_extinction_method none
_refine_ls_goodness_of_fit_ref 1.053
_refine_ls_hydrogen_treatment mixed
_refine_ls_matrix_type full
_refine_ls_number_parameters 559
_refine_ls_number_reflns 6170
_refine_ls_number_restraints 592
_refine_ls_restrained_S_all 1.095
_refine_ls_R_factor_all 0.0279
_refine_ls_R_factor_gt 0.0255
_refine_ls_shift/su_max 0.022
_refine_ls_shift/su_mean 0.002
_refine_ls_structure_factor_coef Fsqd
_refine_ls_weighting_details 'calc w=1/[\s^2^(Fo^2^)+(0.0000P)^2^+4.1346P] where P=(Fo^2^+2Fc^2^)/3'
_refine_ls_weighting_scheme calc
_refine_ls_wR_factor_gt 0.0701
_refine_ls_wR_factor_ref 0.0726
_reflns_number_gt 5953
_reflns_number_total 6170
_reflns_threshold_expression >2sigma(I)
_cod_data_source_file om701001g-file002.cif
_cod_data_source_block hoff1m
_cod_depositor_comments
;
The following automatic conversions were performed:

'_symmetry_cell_setting' value 'Orthorhombic' changed to
'orthorhombic' according to
/home/saulius/struct/CIF-dictionaries/cif_core.dic dictionary named
'cif_core.dic' version 2.4.1 from 2010-06-29.

Automatic conversion script
Id: cif_fix_values 1715 2011-07-08 13:25:40Z adriana 
;
_cod_original_sg_symbol_H-M P2(1)2(1)2(1)
_cod_database_code 4070771

loop_
_symmetry_equiv_pos_as_xyz
'x, y, z'
'-x+1/2, -y, z+1/2'
'-x, y+1/2, -z+1/2'
'x+1/2, -y+1/2, -z'

loop_
_atom_site_label
_atom_site_type_symbol
_atom_site_fract_x
_atom_site_fract_y
_atom_site_fract_z
_atom_site_U_iso_or_equiv
_atom_site_adp_type
_atom_site_occupancy
_atom_site_symmetry_multiplicity
_atom_site_calc_flag
_atom_site_refinement_flags
Ir1 Ir 0.22270(2) 0.922604(14) 0.118986(13) 0.04600(10) Uani 1 1 d U
Cl1 Cl 0.1122(2) 0.84080(16) 0.06050(14) 0.0872(7) Uani 1 1 d U
N1 N 0.4098(5) 0.8424(3) 0.0531(3) 0.0505(14) Uani 1 1 d U
O1 O 0.0460(6) 0.9522(4) 0.2135(4) 0.092(2) Uani 1 1 d U
C1 C 0.4184(7) 0.7818(4) 0.1058(4) 0.0603(17) Uani 1 1 d U
N2 N 0.3634(5) 0.9353(3) -0.0064(3) 0.0494(13) Uani 1 1 d U
O2 O 0.3563(6) 1.0228(4) 0.1865(4) 0.0773(19) Uani 1 1 d U
C2 C 0.4065(9) 0.8113(6) 0.1747(5) 0.084(2) Uani 1 1 d U
H2A H 0.3410 0.8364 0.1788 0.100 Uiso 1 1 calc R
H2B H 0.4609 0.8464 0.1840 0.100 Uiso 1 1 calc R
C3 C 0.4119(11) 0.7462(7) 0.2256(7) 0.110(3) Uani 1 1 d U
H3 H 0.3971 0.7635 0.2709 0.132 Uiso 1 1 calc R
C4 C 0.5207(10) 0.7147(7) 0.2213(6) 0.098(3) Uani 1 1 d U
H4A H 0.5708 0.7529 0.2305 0.117 Uiso 1 1 calc R
H4B H 0.5294 0.6758 0.2540 0.117 Uiso 1 1 calc R
C5 C 0.5363(9) 0.6855(6) 0.1540(6) 0.092(2) Uani 1 1 d U
H5 H 0.6061 0.6653 0.1517 0.110 Uiso 1 1 calc R
C6 C 0.4662(10) 0.6286(6) 0.1343(8) 0.117(3) Uani 1 1 d U
H6A H 0.4752 0.5861 0.1630 0.141 Uiso 1 1 calc R
H6B H 0.4808 0.6137 0.0888 0.141 Uiso 1 1 calc R
C7 C 0.3575(11) 0.6554(7) 0.1391(9) 0.127(3) Uani 1 1 d U
H7 H 0.3090 0.6159 0.1281 0.152 Uiso 1 1 calc R
C8 C 0.3305(11) 0.6899(8) 0.2027(9) 0.132(3) Uani 1 1 d U
H8A H 0.3234 0.6521 0.2366 0.158 Uiso 1 1 calc R
H8B H 0.2646 0.7145 0.1982 0.158 Uiso 1 1 calc R
C9 C 0.3466(11) 0.7237(6) 0.0862(8) 0.112(3) Uani 1 1 d U
H9A H 0.3622 0.7069 0.0414 0.135 Uiso 1 1 calc R
H9B H 0.2767 0.7424 0.0867 0.135 Uiso 1 1 calc R
C10 C 0.5283(8) 0.7492(5) 0.1016(6) 0.083(2) Uani 1 1 d U
H10A H 0.5788 0.7870 0.1113 0.100 Uiso 1 1 calc R
H10B H 0.5412 0.7304 0.0570 0.100 Uiso 1 1 calc R
C11 C 0.3417(5) 0.8986(4) 0.0513(4) 0.0441(14) Uani 1 1 d U
C12 C 0.4715(7) 0.8430(5) -0.0027(4) 0.064(2) Uani 1 1 d U
H12 H 0.5234 0.8095 -0.0125 0.077 Uiso 1 1 calc R
C13 C 0.4432(6) 0.9006(5) -0.0402(4) 0.0610(19) Uani 1 1 d U
H13 H 0.4714 0.9146 -0.0809 0.073 Uiso 1 1 calc R
C14 C 0.3074(6) 0.9996(4) -0.0371(4) 0.0506(15) Uani 1 1 d U
C15 C 0.2941(9) 1.0613(5) 0.0113(4) 0.083(2) Uani 1 1 d U
H15A H 0.3613 1.0777 0.0262 0.100 Uiso 1 1 calc R
H15B H 0.2567 1.0436 0.0499 0.100 Uiso 1 1 calc R
C16 C 0.2359(9) 1.1270(6) -0.0193(5) 0.093(2) Uani 1 1 d U
H16 H 0.2299 1.1663 0.0140 0.111 Uiso 1 1 calc R
C17 C 0.1356(10) 1.1018(8) -0.0375(7) 0.118(3) Uani 1 1 d U
H17A H 0.0962 1.1429 -0.0548 0.142 Uiso 1 1 calc R
H17B H 0.1007 1.0838 0.0021 0.142 Uiso 1 1 calc R
C18 C 0.1383(9) 1.0444(7) -0.0866(7) 0.115(3) Uani 1 1 d U
H18 H 0.0682 1.0295 -0.0985 0.138 Uiso 1 1 calc R
C19 C 0.1970(11) 1.0675(7) -0.1490(6) 0.123(3) Uani 1 1 d U
H19A H 0.1604 1.1067 -0.1717 0.148 Uiso 1 1 calc R
H19B H 0.2031 1.0262 -0.1793 0.148 Uiso 1 1 calc R
C20 C 0.3042(9) 1.0943(6) -0.1283(5) 0.093(2) Uani 1 1 d U
H20 H 0.3413 1.1127 -0.1674 0.112 Uiso 1 1 calc R
C21 C 0.2902(9) 1.1551(5) -0.0785(6) 0.092(2) Uani 1 1 d U
H21A H 0.3568 1.1744 -0.0655 0.110 Uiso 1 1 calc R
H21B H 0.2509 1.1947 -0.0985 0.110 Uiso 1 1 calc R
C22 C 0.2033(8) 0.9742(6) -0.0609(7) 0.108(3) Uani 1 1 d U
H22A H 0.1669 0.9502 -0.0247 0.130 Uiso 1 1 calc R
H22B H 0.2115 0.9391 -0.0970 0.130 Uiso 1 1 calc R
C23 C 0.3652(9) 1.0325(6) -0.0956(6) 0.094(3) Uani 1 1 d U
H23A H 0.3788 0.9944 -0.1283 0.112 Uiso 1 1 calc R
H23B H 0.4307 1.0516 -0.0802 0.112 Uiso 1 1 calc R
C24 C 0.1138(7) 0.9419(5) 0.1773(4) 0.063(2) Uani 1 1 d U
C25 C 0.3140(7) 0.9903(5) 0.1667(4) 0.0502(18) Uani 1 1 d U
Ir51 Ir 0.29253(2) 0.393665(14) 0.138917(13) 0.04360(10) Uani 1 1 d U
Cl51 Cl 0.40320(19) 0.29669(16) 0.10056(14) 0.0846(7) Uani 1 1 d U
N51 N 0.1114(4) 0.2910(3) 0.0998(3) 0.0443(12) Uani 1 1 d U
O51 O 0.4626(5) 0.4503(5) 0.2271(3) 0.087(2) Uani 1 1 d U
C51 C 0.0998(6) 0.2565(4) 0.1677(4) 0.0507(15) Uani 1 1 d U
O52 O 0.1574(6) 0.5071(4) 0.1774(4) 0.0722(18) Uani 1 1 d U
N52 N 0.1549(5) 0.3592(3) 0.0154(3) 0.0468(13) Uani 1 1 d U
C52 C 0.0842(7) 0.3153(5) 0.2198(4) 0.0623(19) Uani 1 1 d U
H52A H 0.0223 0.3429 0.2096 0.075 Uiso 1 1 calc R
H52B H 0.1419 0.3491 0.2189 0.075 Uiso 1 1 calc R
C53 C 0.0747(8) 0.2809(5) 0.2903(5) 0.072(2) Uani 1 1 d U
H53 H 0.0675 0.3203 0.3233 0.087 Uiso 1 1 calc R
C54 C 0.1674(8) 0.2374(6) 0.3055(5) 0.080(2) Uani 1 1 d U
H54A H 0.1608 0.2156 0.3495 0.096 Uiso 1 1 calc R
H54B H 0.2272 0.2694 0.3058 0.096 Uiso 1 1 calc R
C55 C 0.1816(9) 0.1780(5) 0.2546(5) 0.084(2) Uani 1 1 d U
H55 H 0.2433 0.1493 0.2653 0.101 Uiso 1 1 calc R
C56 C 0.0886(11) 0.1280(6) 0.2542(6) 0.105(3) Uani 1 1 d U
H56A H 0.0819 0.1039 0.2971 0.126 Uiso 1 1 calc R
H56B H 0.0969 0.0904 0.2202 0.126 Uiso 1 1 calc R
C57 C -0.0073(10) 0.1733(7) 0.2398(6) 0.096(3) Uani 1 1 d U
H57 H -0.0679 0.1412 0.2408 0.115 Uiso 1 1 calc R
C58 C -0.0204(8) 0.2349(7) 0.2902(6) 0.090(3) Uani 1 1 d U
H58A H -0.0794 0.2649 0.2784 0.108 Uiso 1 1 calc R
H58B H -0.0319 0.2145 0.3343 0.108 Uiso 1 1 calc R
C59 C 0.0042(8) 0.2080(6) 0.1683(5) 0.087(3) Uani 1 1 d U
H59A H 0.0106 0.1695 0.1351 0.104 Uiso 1 1 calc R
H59B H -0.0561 0.2372 0.1577 0.104 Uiso 1 1 calc R
C60 C 0.1937(7) 0.2130(5) 0.1846(5) 0.070(2) Uani 1 1 d U
H60A H 0.2535 0.2449 0.1840 0.084 Uiso 1 1 calc R
H60B H 0.2039 0.1746 0.1515 0.084 Uiso 1 1 calc R
C61 C 0.1763(5) 0.3465(3) 0.0802(3) 0.0378(13) Uani 1 1 d U
C62 C 0.0523(6) 0.2698(4) 0.0450(4) 0.0529(17) Uani 1 1 d U
H62 H 0.0029 0.2328 0.0446 0.063 Uiso 1 1 calc R
C63 C 0.0791(6) 0.3118(4) -0.0063(4) 0.0551(17) Uani 1 1 d U
H63 H 0.0517 0.3096 -0.0492 0.066 Uiso 1 1 calc R
C64 C 0.2014(6) 0.4183(4) -0.0293(3) 0.0501(14) Uani 1 1 d U
C65 C 0.1771(8) 0.4928(4) -0.0007(5) 0.071(2) Uani 1 1 d U
H65A H 0.2073 0.4973 0.0434 0.086 Uiso 1 1 calc R
H65B H 0.1032 0.4985 0.0035 0.086 Uiso 1 1 calc R
C66 C 0.2212(10) 0.5540(5) -0.0477(5) 0.085(2) Uani 1 1 d U
H66 H 0.2079 0.6030 -0.0293 0.102 Uiso 1 1 calc R
C67 C 0.1730(9) 0.5460(6) -0.1158(5) 0.088(2) Uani 1 1 d U
H67A H 0.0990 0.5518 -0.1119 0.106 Uiso 1 1 calc R
H67B H 0.1985 0.5846 -0.1448 0.106 Uiso 1 1 calc R
C68 C 0.1964(9) 0.4727(6) -0.1461(5) 0.089(2) Uani 1 1 d U
H68 H 0.1656 0.4693 -0.1907 0.106 Uiso 1 1 calc R
C69 C 0.3105(9) 0.4598(7) -0.1501(5) 0.100(3) Uani 1 1 d U
H69A H 0.3233 0.4112 -0.1684 0.120 Uiso 1 1 calc R
H69B H 0.3410 0.4957 -0.1800 0.120 Uiso 1 1 calc R
C70 C 0.3596(9) 0.4656(7) -0.0835(6) 0.095(2) Uani 1 1 d U
H70 H 0.4340 0.4587 -0.0879 0.114 Uiso 1 1 calc R
C71 C 0.3380(10) 0.5392(7) -0.0523(6) 0.099(3) Uani 1 1 d U
H71A H 0.3702 0.5776 -0.0787 0.119 Uiso 1 1 calc R
H71B H 0.3677 0.5407 -0.0079 0.119 Uiso 1 1 calc R
C72 C 0.1489(9) 0.4119(5) -0.0988(5) 0.081(2) Uani 1 1 d U
H72A H 0.0753 0.4193 -0.0944 0.097 Uiso 1 1 calc R
H72B H 0.1608 0.3634 -0.1174 0.097 Uiso 1 1 calc R
C73 C 0.3150(6) 0.4053(6) -0.0379(5) 0.077(2) Uani 1 1 d U
H73A H 0.3266 0.3572 -0.0576 0.092 Uiso 1 1 calc R
H73B H 0.3489 0.4066 0.0053 0.092 Uiso 1 1 calc R
C74 C 0.3986(6) 0.4304(5) 0.1935(4) 0.0583(19) Uani 1 1 d U
C75 C 0.2003(8) 0.4733(5) 0.1656(5) 0.059(2) Uani 1 1 d U

loop_
_atom_site_aniso_label
_atom_site_aniso_U_11
_atom_site_aniso_U_22
_atom_site_aniso_U_33
_atom_site_aniso_U_23
_atom_site_aniso_U_13
_atom_site_aniso_U_12
Ir1 0.05275(16) 0.04258(15) 0.04268(17) -0.00080(11) 0.00105(13) 0.00406(13)
Cl1 0.0889(17) 0.0926(18) 0.0800(17) 0.0003(14) 0.0004(14) -0.0144(14)
N1 0.062(3) 0.046(3) 0.043(3) -0.008(2) -0.004(3) 0.005(3)
O1 0.094(5) 0.070(4) 0.111(5) -0.013(4) 0.050(4) -0.011(4)
C1 0.076(4) 0.042(3) 0.063(4) 0.000(3) -0.022(4) 0.010(3)
N2 0.054(3) 0.058(3) 0.037(3) -0.010(2) 0.001(2) 0.007(3)
O2 0.087(5) 0.081(5) 0.063(4) 0.003(3) -0.008(4) 0.000(4)
C2 0.111(6) 0.076(5) 0.064(4) 0.015(4) 0.007(5) 0.047(5)
C3 0.128(7) 0.104(6) 0.097(6) 0.034(5) 0.009(6) 0.061(5)
C4 0.116(6) 0.089(6) 0.088(5) 0.010(5) -0.005(6) 0.046(5)
C5 0.103(5) 0.076(5) 0.096(6) -0.003(4) -0.018(5) 0.039(4)
C6 0.140(7) 0.076(6) 0.137(8) 0.013(5) -0.020(7) 0.014(5)
C7 0.117(6) 0.090(6) 0.173(8) 0.045(5) -0.022(7) -0.027(5)
C8 0.103(6) 0.125(7) 0.169(8) 0.085(6) 0.027(7) 0.027(5)
C9 0.119(7) 0.076(5) 0.142(7) 0.031(5) -0.048(7) -0.028(5)
C10 0.092(5) 0.075(5) 0.082(5) -0.002(4) -0.008(5) 0.034(4)
C11 0.050(3) 0.040(3) 0.042(3) -0.008(3) -0.008(3) 0.003(3)
C12 0.069(5) 0.067(5) 0.057(4) -0.011(3) 0.006(4) 0.016(4)
C13 0.062(4) 0.074(5) 0.048(4) -0.007(3) 0.009(3) 0.008(4)
C14 0.054(3) 0.049(3) 0.049(4) 0.006(3) -0.007(3) -0.006(3)
C15 0.119(6) 0.073(4) 0.059(4) -0.002(3) -0.020(5) 0.030(5)
C16 0.124(6) 0.072(5) 0.082(5) 0.011(4) -0.006(5) 0.027(5)
C17 0.107(6) 0.117(7) 0.131(7) 0.072(5) -0.001(6) 0.007(6)
C18 0.090(5) 0.109(6) 0.146(7) 0.067(5) -0.075(5) -0.045(5)
C19 0.173(7) 0.100(7) 0.097(6) 0.034(5) -0.060(6) -0.006(6)
C20 0.112(5) 0.091(5) 0.076(5) 0.042(4) 0.026(5) 0.019(5)
C21 0.102(6) 0.062(5) 0.111(6) 0.030(4) -0.013(6) -0.003(5)
C22 0.094(5) 0.088(5) 0.142(7) 0.056(5) -0.068(6) -0.045(4)
C23 0.102(6) 0.089(5) 0.089(6) 0.034(4) 0.034(5) 0.022(5)
C24 0.074(5) 0.053(4) 0.061(5) 0.006(4) 0.013(4) 0.009(4)
C25 0.065(5) 0.054(5) 0.031(4) 0.005(3) 0.006(3) 0.022(3)
Ir51 0.04319(15) 0.04905(16) 0.03856(16) -0.00099(11) -0.00020(12) -0.00639(12)
Cl51 0.0708(14) 0.0943(16) 0.0888(18) 0.0019(14) 0.0053(13) 0.0057(13)
N51 0.038(3) 0.042(3) 0.052(3) -0.006(2) -0.003(2) -0.001(2)
O51 0.068(4) 0.121(5) 0.071(4) -0.010(4) -0.015(3) -0.030(4)
C51 0.043(3) 0.047(4) 0.062(4) 0.001(3) 0.002(3) -0.001(3)
O52 0.083(5) 0.074(5) 0.060(4) -0.008(3) 0.005(4) -0.004(3)
N52 0.048(3) 0.049(3) 0.043(3) -0.002(2) -0.006(3) 0.007(2)
C52 0.073(5) 0.056(4) 0.059(4) -0.001(3) 0.012(4) 0.004(4)
C53 0.092(5) 0.063(4) 0.062(4) 0.001(4) 0.022(4) -0.007(4)
C54 0.090(5) 0.086(5) 0.063(5) 0.021(4) -0.006(4) -0.016(4)
C55 0.095(5) 0.075(5) 0.084(5) 0.026(4) 0.006(5) 0.025(4)
C56 0.158(7) 0.063(5) 0.094(7) 0.016(5) 0.006(6) -0.013(4)
C57 0.097(5) 0.106(6) 0.085(6) 0.020(4) -0.012(5) -0.055(5)
C58 0.077(5) 0.117(6) 0.076(6) 0.019(5) 0.014(5) -0.016(5)
C59 0.084(5) 0.097(6) 0.078(5) 0.017(4) -0.009(5) -0.044(5)
C60 0.075(5) 0.067(5) 0.067(4) 0.013(4) 0.003(4) 0.026(4)
C61 0.044(3) 0.041(3) 0.028(3) -0.005(2) 0.003(2) 0.003(3)
C62 0.047(4) 0.049(4) 0.063(4) -0.009(3) -0.008(3) -0.004(3)
C63 0.053(4) 0.059(4) 0.054(4) -0.008(3) -0.014(3) 0.005(3)
C64 0.059(3) 0.057(3) 0.034(3) 0.000(3) 0.001(3) 0.006(3)
C65 0.098(6) 0.057(4) 0.059(4) 0.001(3) 0.020(4) -0.002(4)
C66 0.133(6) 0.061(4) 0.063(4) 0.009(4) 0.016(5) 0.000(5)
C67 0.109(6) 0.077(4) 0.078(5) 0.027(4) -0.001(5) 0.020(5)
C68 0.125(5) 0.085(5) 0.055(4) 0.015(3) -0.009(5) 0.013(5)
C69 0.127(6) 0.109(6) 0.065(5) 0.016(5) 0.028(5) 0.026(5)
C70 0.080(5) 0.126(6) 0.080(5) 0.039(5) 0.017(4) 0.012(5)
C71 0.112(5) 0.110(6) 0.077(6) 0.030(5) -0.004(5) -0.039(6)
C72 0.111(6) 0.079(5) 0.054(4) 0.009(4) -0.018(4) 0.005(5)
C73 0.065(4) 0.100(5) 0.065(5) 0.022(4) 0.014(4) 0.015(4)
C74 0.053(4) 0.090(5) 0.032(4) 0.008(4) 0.002(3) -0.020(4)
C75 0.058(5) 0.066(6) 0.054(5) -0.008(4) 0.001(5) -0.030(3)

loop_
_atom_type_symbol
_atom_type_description
_atom_type_scat_dispersion_real
_atom_type_scat_dispersion_imag
_atom_type_scat_source
C C 0.0033 0.0016 'International Tables Vol C Tables 4.2.6.8 and 6.1.1.4'
H H 0.0000 0.0000 'International Tables Vol C Tables 4.2.6.8 and 6.1.1.4'
N N 0.0061 0.0033 'International Tables Vol C Tables 4.2.6.8 and 6.1.1.4'
O O 0.0106 0.0060 'International Tables Vol C Tables 4.2.6.8 and 6.1.1.4'
Cl Cl 0.1484 0.1585 'International Tables Vol C Tables 4.2.6.8 and 6.1.1.4'
Ir Ir -1.4442 7.9887 'International Tables Vol C Tables 4.2.6.8 and 6.1.1.4'

loop_
_geom_angle_atom_site_label_1
_geom_angle_atom_site_label_2
_geom_angle_atom_site_label_3
_geom_angle
C24 Ir1 C25 92.1(4)
C24 Ir1 C11 178.0(3)
C25 Ir1 C11 89.9(3)
C24 Ir1 Cl1 88.1(3)
C25 Ir1 Cl1 179.7(3)
C11 Ir1 Cl1 89.9(2)
C11 N1 C12 110.8(7)
C11 N1 C1 127.6(7)
C12 N1 C1 121.5(7)
C9 C1 C2 116.2(10)
C9 C1 N1 106.8(7)
C2 C1 N1 111.8(6)
C9 C1 C10 107.4(8)
C2 C1 C10 106.5(8)
N1 C1 C10 107.8(8)
C11 N2 C13 110.3(6)
C11 N2 C14 128.6(6)
C13 N2 C14 120.9(6)
C1 C2 C3 109.1(9)
C4 C3 C8 111.8(11)
C4 C3 C2 106.7(11)
C8 C3 C2 106.1(11)
C5 C4 C3 108.4(11)
C6 C5 C4 115.2(12)
C6 C5 C10 107.9(10)
C4 C5 C10 109.9(9)
C5 C6 C7 110.4(11)
C8 C7 C6 114.9(14)
C8 C7 C9 102.6(11)
C6 C7 C9 106.7(12)
C7 C8 C3 112.2(11)
C1 C9 C7 108.6(9)
C1 C10 C5 107.9(9)
N1 C11 N2 104.8(6)
N1 C11 Ir1 128.4(5)
N2 C11 Ir1 126.7(5)
C13 C12 N1 107.6(7)
C12 C13 N2 106.6(7)
C15 C14 C22 109.3(9)
C15 C14 N2 112.0(6)
C22 C14 N2 109.0(6)
C15 C14 C23 105.2(8)
C22 C14 C23 108.7(8)
N2 C14 C23 112.5(7)
C14 C15 C16 112.5(8)
C17 C16 C21 110.1(10)
C17 C16 C15 107.6(10)
C21 C16 C15 110.7(9)
C16 C17 C18 112.7(12)
C17 C18 C19 112.0(10)
C17 C18 C22 111.6(10)
C19 C18 C22 102.5(12)
C18 C19 C20 108.8(9)
C21 C20 C23 108.7(10)
C21 C20 C19 107.7(10)
C23 C20 C19 110.9(9)
C16 C21 C20 109.8(8)
C14 C22 C18 109.3(7)
C14 C23 C20 111.5(8)
O1 C24 Ir1 178.4(8)
O2 C25 Ir1 176.8(10)
C74 Ir51 C75 91.6(4)
C74 Ir51 C61 176.7(3)
C75 Ir51 C61 90.8(3)
C74 Ir51 Cl51 90.4(3)
C75 Ir51 Cl51 177.2(3)
C61 Ir51 Cl51 87.29(18)
C61 N51 C62 108.5(6)
C61 N51 C51 128.8(6)
C62 N51 C51 122.7(6)
C60 C51 N51 110.1(6)
C60 C51 C52 109.2(7)
N51 C51 C52 110.0(6)
C60 C51 C59 111.1(7)
N51 C51 C59 109.3(7)
C52 C51 C59 107.1(8)
C61 N52 C63 110.1(6)
C61 N52 C64 127.2(6)
C63 N52 C64 122.7(6)
C51 C52 C53 110.8(7)
C54 C53 C58 112.2(8)
C54 C53 C52 109.9(8)
C58 C53 C52 106.9(9)
C53 C54 C55 110.3(9)
C54 C55 C56 109.7(9)
C54 C55 C60 109.5(8)
C56 C55 C60 108.8(10)
C55 C56 C57 109.4(8)
C58 C57 C56 111.4(10)
C58 C57 C59 108.7(10)
C56 C57 C59 108.1(11)
C53 C58 C57 108.7(9)
C51 C59 C57 108.5(8)
C51 C60 C55 109.9(8)
N52 C61 N51 105.9(6)
N52 C61 Ir51 128.2(5)
N51 C61 Ir51 125.6(5)
C63 C62 N51 107.8(7)
C62 C63 N52 107.6(7)
C73 C64 C65 113.0(8)
C73 C64 N52 110.2(6)
C65 C64 N52 109.2(6)
C73 C64 C72 108.5(7)
C65 C64 C72 108.4(7)
N52 C64 C72 107.4(7)
C64 C65 C66 109.5(7)
C67 C66 C71 109.8(9)
C67 C66 C65 108.8(9)
C71 C66 C65 105.8(9)
C68 C67 C66 111.6(8)
C67 C68 C69 111.2(11)
C67 C68 C72 107.4(9)
C69 C68 C72 107.9(9)
C70 C69 C68 111.4(9)
C69 C70 C71 110.9(10)
C69 C70 C73 108.8(10)
C71 C70 C73 108.5(9)
C70 C71 C66 111.2(10)
C64 C72 C68 108.3(8)
C64 C73 C70 109.0(8)
O51 C74 Ir51 177.7(9)
O52 C75 Ir51 177.5(10)

loop_
_geom_bond_atom_site_label_1
_geom_bond_atom_site_label_2
_geom_bond_distance
Ir1 C24 1.869(9)
Ir1 C25 1.958(10)
Ir1 C11 2.102(7)
Ir1 Cl1 2.377(3)
N1 C11 1.352(9)
N1 C12 1.375(11)
N1 C1 1.530(10)
O1 C24 1.156(10)
C1 C9 1.463(13)
C1 C2 1.489(13)
C1 C10 1.548(13)
N2 C11 1.364(9)
N2 C13 1.390(10)
N2 C14 1.508(9)
O2 C25 0.900(9)
C2 C3 1.563(14)
C3 C4 1.529(17)
C3 C8 1.54(2)
C4 C5 1.464(15)
C5 C6 1.433(17)
C5 C10 1.566(14)
C6 C7 1.498(18)
C7 C8 1.46(2)
C7 C9 1.637(16)
C12 C13 1.340(12)
C14 C15 1.492(12)
C14 C22 1.507(12)
C14 C23 1.515(12)
C15 C16 1.540(13)
C16 C17 1.430(17)
C16 C21 1.473(15)
C17 C18 1.435(19)
C18 C19 1.523(19)
C18 C22 1.615(15)
C19 C20 1.533(17)
C20 C21 1.499(15)
C20 C23 1.522(14)
Ir51 C74 1.882(8)
Ir51 C75 1.953(11)
Ir51 C61 2.098(6)
Ir51 Cl51 2.401(3)
N51 C61 1.373(9)
N51 C62 1.393(10)
N51 C51 1.505(10)
O51 C74 1.129(9)
C51 C60 1.493(11)
C51 C52 1.507(11)
C51 C59 1.523(12)
O52 C75 0.864(10)
N52 C61 1.348(9)
N52 C63 1.380(10)
N52 C64 1.522(10)
C52 C53 1.549(12)
C53 C54 1.474(14)
C53 C58 1.493(14)
C54 C55 1.497(15)
C55 C56 1.513(16)
C55 C60 1.547(13)
C56 C57 1.521(18)
C57 C58 1.518(17)
C57 C59 1.573(14)
C62 C63 1.327(12)
C64 C73 1.506(12)
C64 C65 1.503(11)
C64 C72 1.554(11)
C65 C66 1.566(12)
C66 C67 1.507(15)
C66 C71 1.545(17)
C67 C68 1.495(15)
C68 C69 1.505(16)
C68 C72 1.581(13)
C69 C70 1.482(16)
C70 C71 1.504(17)
C70 C73 1.540(13)

loop_
_geom_torsion_atom_site_label_1
_geom_torsion_atom_site_label_2
_geom_torsion_atom_site_label_3
_geom_torsion_atom_site_label_4
_geom_torsion
C11 N1 C1 C9 85.8(10)
C12 N1 C1 C9 -90.7(10)
C11 N1 C1 C2 -42.4(11)
C12 N1 C1 C2 141.1(9)
C11 N1 C1 C10 -159.1(7)
C12 N1 C1 C10 24.4(10)
C9 C1 C2 C3 54.9(12)
N1 C1 C2 C3 177.8(9)
C10 C1 C2 C3 -64.7(12)
C1 C2 C3 C4 65.4(14)
C1 C2 C3 C8 -54.0(13)
C8 C3 C4 C5 52.5(14)
C2 C3 C4 C5 -63.1(14)
C3 C4 C5 C6 -59.3(13)
C3 C4 C5 C10 62.8(13)
C4 C5 C6 C7 57.4(16)
C10 C5 C6 C7 -65.7(15)
C5 C6 C7 C8 -50.3(16)
C5 C6 C7 C9 62.6(17)
C6 C7 C8 C3 47.0(14)
C9 C7 C8 C3 -68.3(13)
C4 C3 C8 C7 -48.3(14)
C2 C3 C8 C7 67.7(13)
C2 C1 C9 C7 -57.4(14)
N1 C1 C9 C7 177.0(10)
C10 C1 C9 C7 61.6(14)
C8 C7 C9 C1 60.3(15)
C6 C7 C9 C1 -60.8(16)
C9 C1 C10 C5 -63.6(11)
C2 C1 C10 C5 61.6(10)
N1 C1 C10 C5 -178.3(7)
C6 C5 C10 C1 64.4(12)
C4 C5 C10 C1 -61.9(12)
C12 N1 C11 N2 -1.1(8)
C1 N1 C11 N2 -177.8(6)
C12 N1 C11 Ir1 176.0(6)
C1 N1 C11 Ir1 -0.7(10)
C13 N2 C11 N1 1.1(8)
C14 N2 C11 N1 175.2(6)
C13 N2 C11 Ir1 -176.0(5)
C14 N2 C11 Ir1 -1.9(10)
C24 Ir1 C11 N1 -92(9)
C25 Ir1 C11 N1 94.8(6)
Cl1 Ir1 C11 N1 -85.4(6)
C24 Ir1 C11 N2 85(9)
C25 Ir1 C11 N2 -88.7(6)
Cl1 Ir1 C11 N2 91.0(6)
C11 N1 C12 C13 0.6(9)
C1 N1 C12 C13 177.6(7)
N1 C12 C13 N2 0.2(9)
C11 N2 C13 C12 -0.8(9)
C14 N2 C13 C12 -175.4(7)
C11 N2 C14 C15 52.6(10)
C13 N2 C14 C15 -133.9(8)
C11 N2 C14 C22 -68.5(10)
C13 N2 C14 C22 105.0(9)
C11 N2 C14 C23 170.8(8)
C13 N2 C14 C23 -15.7(10)
C22 C14 C15 C16 -58.4(11)
N2 C14 C15 C16 -179.3(8)
C23 C14 C15 C16 58.2(11)
C14 C15 C16 C17 61.8(13)
C14 C15 C16 C21 -58.4(13)
C21 C16 C17 C18 59.1(12)
C15 C16 C17 C18 -61.5(13)
C16 C17 C18 C19 -55.8(13)
C16 C17 C18 C22 58.5(14)
C17 C18 C19 C20 54.2(14)
C22 C18 C19 C20 -65.6(12)
C18 C19 C20 C21 -56.4(12)
C18 C19 C20 C23 62.4(14)
C17 C16 C21 C20 -62.3(13)
C15 C16 C21 C20 56.5(13)
C23 C20 C21 C16 -58.9(13)
C19 C20 C21 C16 61.3(12)
C15 C14 C22 C18 51.3(13)
N2 C14 C22 C18 174.0(10)
C23 C14 C22 C18 -63.0(13)
C17 C18 C22 C14 -52.1(15)
C19 C18 C22 C14 67.9(13)
C15 C14 C23 C20 -61.3(11)
C22 C14 C23 C20 55.7(12)
N2 C14 C23 C20 176.6(8)
C21 C20 C23 C14 63.0(12)
C19 C20 C23 C14 -55.1(13)
C25 Ir1 C24 O1 -132(31)
C11 Ir1 C24 O1 55(35)
Cl1 Ir1 C24 O1 48(31)
C24 Ir1 C25 O2 -120(17)
C11 Ir1 C25 O2 59(17)
Cl1 Ir1 C25 O2 7(61)
C61 N51 C51 C60 -68.8(9)
C62 N51 C51 C60 112.0(8)
C61 N51 C51 C52 51.6(10)
C62 N51 C51 C52 -127.6(7)
C61 N51 C51 C59 168.9(8)
C62 N51 C51 C59 -10.3(10)
C60 C51 C52 C53 -57.7(9)
N51 C51 C52 C53 -178.7(7)
C59 C51 C52 C53 62.7(10)
C51 C52 C53 C54 57.8(10)
C51 C52 C53 C58 -64.2(10)
C58 C53 C54 C55 60.2(11)
C52 C53 C54 C55 -58.7(10)
C53 C54 C55 C56 -59.4(10)
C53 C54 C55 C60 60.0(11)
C54 C55 C56 C57 57.7(13)
C60 C55 C56 C57 -62.1(12)
C55 C56 C57 C58 -57.0(13)
C55 C56 C57 C59 62.3(13)
C54 C53 C58 C57 -57.5(12)
C52 C53 C58 C57 63.0(11)
C56 C57 C58 C53 55.9(12)
C59 C57 C58 C53 -63.1(12)
C60 C51 C59 C57 59.0(12)
N51 C51 C59 C57 -179.3(9)
C52 C51 C59 C57 -60.1(11)
C58 C57 C59 C51 61.4(13)
C56 C57 C59 C51 -59.7(12)
N51 C51 C60 C55 179.6(7)
C52 C51 C60 C55 58.7(10)
C59 C51 C60 C55 -59.2(11)
C54 C55 C60 C51 -60.1(12)
C56 C55 C60 C51 59.9(11)
C63 N52 C61 N51 -1.1(7)
C64 N52 C61 N51 176.5(6)
C63 N52 C61 Ir51 174.0(5)
C64 N52 C61 Ir51 -8.5(10)
C62 N51 C61 N52 1.2(7)
C51 N51 C61 N52 -178.1(6)
C62 N51 C61 Ir51 -174.0(5)
C51 N51 C61 Ir51 6.7(10)
C74 Ir51 C61 N52 -134(5)
C75 Ir51 C61 N52 90.1(7)
Cl51 Ir51 C61 N52 -87.8(6)
C74 Ir51 C61 N51 40(5)
C75 Ir51 C61 N51 -95.7(6)
Cl51 Ir51 C61 N51 86.4(5)
C61 N51 C62 C63 -0.9(8)
C51 N51 C62 C63 178.4(6)
N51 C62 C63 N52 0.3(9)
C61 N52 C63 C62 0.5(9)
C64 N52 C63 C62 -177.2(6)
C61 N52 C64 C73 64.0(10)
C63 N52 C64 C73 -118.8(8)
C61 N52 C64 C65 -60.7(10)
C63 N52 C64 C65 116.5(8)
C61 N52 C64 C72 -178.1(7)
C63 N52 C64 C72 -0.8(9)
C73 C64 C65 C66 59.0(10)
N52 C64 C65 C66 -178.0(8)
C72 C64 C65 C66 -61.3(10)
C64 C65 C66 C67 59.6(11)
C64 C65 C66 C71 -58.3(11)
C71 C66 C67 C68 54.8(12)
C65 C66 C67 C68 -60.5(12)
C66 C67 C68 C69 -56.3(12)
C66 C67 C68 C72 61.6(12)
C67 C68 C69 C70 57.0(13)
C72 C68 C69 C70 -60.6(13)
C68 C69 C70 C71 -56.9(13)
C68 C69 C70 C73 62.4(12)
C69 C70 C71 C66 56.0(12)
C73 C70 C71 C66 -63.4(12)
C67 C66 C71 C70 -54.7(12)
C65 C66 C71 C70 62.6(11)
C73 C64 C72 C68 -60.7(10)
C65 C64 C72 C68 62.3(10)
N52 C64 C72 C68 -179.8(7)
C67 C68 C72 C64 -61.3(11)
C69 C68 C72 C64 58.7(11)
C65 C64 C73 C70 -57.9(11)
N52 C64 C73 C70 179.7(8)
C72 C64 C73 C70 62.4(11)
C69 C70 C73 C64 -62.6(11)
C71 C70 C73 C64 58.2(12)
C75 Ir51 C74 O51 128(19)
C61 Ir51 C74 O51 -8(23)
Cl51 Ir51 C74 O51 -54(19)
C74 Ir51 C75 O52 -139(29)
C61 Ir51 C75 O52 38(29)
Cl51 Ir51 C75 O52 85(31)
